data_1542111
loop_
_publ_author_name
'Bronsema, K.D.'
'Jansen, R.'
'Wiegers, G.A.'

_publ_section_title
;
 The Preparation, Crystal Structures and Properties of the Potassium
 Vanadium Sulfides Kx V5 S8 (x = 0.5-0.7)
;
_journal_name_full 'Materials Research Bulletin'
_journal_page_first 555
_journal_page_last 562
_journal_volume 19
_journal_year 1984
_chemical_formula_sum 'K0.7 S8 V5'
_chemical_name_systematic 'K.7 V5 S8'
_space_group_IT_number 12
_symmetry_space_group_name_Hall '-C 2y'
_symmetry_space_group_name_H-M 'C 1 2/m 1'
_cell_angle_alpha 90
_cell_angle_beta 103.98
_cell_angle_gamma 90
_cell_formula_units_Z 2
_cell_length_a 17.499
_cell_length_b 3.2986
_cell_length_c 8.489
_cell_volume 475.490
_citation_journal_id_ASTM MRBUAC
_cod_data_source_file Bronsema_MRBUAC_1984_1254.cif
_cod_data_source_block K0.7S8V5
_cod_original_cell_volume 475.4899
_cod_database_code 1542111

loop_
_symmetry_equiv_pos_as_xyz
x,y,z
-x,y,-z
-x,-y,-z
x,-y,z
x+1/2,y+1/2,z
-x+1/2,y+1/2,-z
-x+1/2,-y+1/2,-z
x+1/2,-y+1/2,z

loop_
_atom_site_label
_atom_site_type_symbol
_atom_site_fract_x
_atom_site_fract_y
_atom_site_fract_z
_atom_site_occupancy
_atom_site_U_iso_or_equiv
V3 V+3 0.1498 0 0.4904 1 0.0
V2 V+3 0 0.5 0.5 1 0.0
S1 S-2 0.1615 0.5 0.0026 1 0.0
K1 K+1 0 0.063 0 0.35 0.0
S2 S-2 0.2598 0 0.3418 1 0.0
V1 V+3 0.2906 0.5 0.1453 1 0.0
S3 S-2 0.085 0.5 0.3159 1 0.0
S4 S-2 0.426 0.5 0.3241 1 0.0
